data_1513159
loop_
_publ_author_name
'Sun, Lang'
'Zhu, Yuanxun'
'Lu, Ping'
'Wang, Yanguang'

_publ_section_title
;
 Cu-Catalyzed 1,2-Dihydroisoquinolines Synthesis fromo-Ethynyl Benzacetals
 and Sulfonyl Azides
;
_journal_issue 22
_journal_name_full 'Organic Letters'
_journal_page_first 5894
_journal_paper_doi 10.1021/ol402996x
_journal_volume 15
_journal_year 2013
_chemical_formula_moiety 'C17 H15 Cl2 N O4 S'
_chemical_formula_sum 'C17 H15 Cl2 N O4 S'
_chemical_formula_weight 400.26
_chemical_name_systematic
; 
 ? 
;
_space_group_IT_number 14
_symmetry_cell_setting monoclinic
_symmetry_space_group_name_Hall '-P 2ybc'
_symmetry_space_group_name_H-M 'P 1 21/c 1'
_atom_sites_solution_hydrogens geom
_atom_sites_solution_primary direct
_atom_sites_solution_secondary difmap
_audit_creation_method SHELXL-97
_cell_angle_alpha 90.00
_cell_angle_beta 95.904(7)
_cell_angle_gamma 90.00
_cell_formula_units_Z 4
_cell_length_a 11.6058(10)
_cell_length_b 7.0455(5)
_cell_length_c 21.6906(16)
_cell_measurement_reflns_used 1956
_cell_measurement_temperature 293(2)
_cell_measurement_theta_max 29.5913
_cell_measurement_theta_min 3.3808
_cell_volume 1764.2(2)
_computing_cell_refinement 'CrysAlis PRO (Agilent Technologies, 2011)'
_computing_data_collection 'CrysAlis PRO'
_computing_data_reduction 'CrysAlis PRO'
_computing_molecular_graphics 'OLEX2 (Dolomanov et al., 2009)'
_computing_publication_material OLEX2
_computing_structure_refinement 'SHELXL-97 (Sheldrick, 2008)'
_computing_structure_solution 'SHELXS-97 (Sheldrick, 2008)'
_diffrn_ambient_temperature 293(2)
_diffrn_detector_area_resol_mean 10.3592
_diffrn_measured_fraction_theta_full 0.998
_diffrn_measured_fraction_theta_max 0.998
_diffrn_measurement_device_type 'Xcalibur, Atlas, Gemini ultra'
_diffrn_measurement_method '\w scans'
_diffrn_radiation_monochromator graphite
_diffrn_radiation_source 'fine-focus sealed tube'
_diffrn_radiation_type MoK\a
_diffrn_radiation_wavelength 0.71073
_diffrn_reflns_av_R_equivalents 0.0299
_diffrn_reflns_av_sigmaI/netI 0.0390
_diffrn_reflns_limit_h_max 13
_diffrn_reflns_limit_h_min -9
_diffrn_reflns_limit_k_max 8
_diffrn_reflns_limit_k_min -8
_diffrn_reflns_limit_l_max 26
_diffrn_reflns_limit_l_min -25
_diffrn_reflns_number 7024
_diffrn_reflns_theta_full 25.35
_diffrn_reflns_theta_max 25.35
_diffrn_reflns_theta_min 3.39
_exptl_absorpt_coefficient_mu 0.508
_exptl_absorpt_correction_T_max 0.8421
_exptl_absorpt_correction_T_min 0.8148
_exptl_absorpt_correction_type multi-scan
_exptl_absorpt_process_details
;
CrysAlis PRO (Agilent Technologies, 2011) 
;
_exptl_crystal_colour colorless
_exptl_crystal_density_diffrn 1.507
_exptl_crystal_density_method 'not measured'
_exptl_crystal_description block
_exptl_crystal_F_000 824
_exptl_crystal_size_max 0.42
_exptl_crystal_size_mid 0.38
_exptl_crystal_size_min 0.35
_refine_diff_density_max 0.222
_refine_diff_density_min -0.321
_refine_diff_density_rms 0.049
_refine_ls_extinction_method none
_refine_ls_goodness_of_fit_ref 1.027
_refine_ls_hydrogen_treatment mixed
_refine_ls_matrix_type full
_refine_ls_number_parameters 228
_refine_ls_number_reflns 3218
_refine_ls_number_restraints 0
_refine_ls_restrained_S_all 1.027
_refine_ls_R_factor_all 0.0578
_refine_ls_R_factor_gt 0.0392
_refine_ls_shift/su_max 0.001
_refine_ls_shift/su_mean 0.000
_refine_ls_structure_factor_coef Fsqd
_refine_ls_weighting_details 'calc w=1/[\s^2^(Fo^2^)+(0.0393P)^2^+0.7087P] where P=(Fo^2^+2Fc^2^)/3'
_refine_ls_weighting_scheme calc
_refine_ls_wR_factor_gt 0.0889
_refine_ls_wR_factor_ref 0.1005
_reflns_number_gt 2449
_reflns_number_total 3218
_reflns_threshold_expression >2sigma(I)
_cod_data_source_file ol402996x_si_003.cif
_cod_data_source_block 130627_sl492_100a
_cod_original_sg_symbol_H-M 'P 21/c'
_cod_database_code 1513159

loop_
_symmetry_equiv_pos_as_xyz
'x, y, z'
'-x, y+1/2, -z+1/2'
'-x, -y, -z'
'x, -y-1/2, z-1/2'

loop_
_atom_site_label
_atom_site_type_symbol
_atom_site_fract_x
_atom_site_fract_y
_atom_site_fract_z
_atom_site_U_iso_or_equiv
_atom_site_adp_type
_atom_site_occupancy
_atom_site_symmetry_multiplicity
_atom_site_calc_flag
_atom_site_refinement_flags
Cl1 Cl 0.41728(8) 0.59392(13) 0.09272(4) 0.0782(3) Uani 1 1 d .
Cl2 Cl 1.41612(6) -0.20537(12) 0.26769(3) 0.0652(2) Uani 1 1 d .
S1 S 0.82910(5) 0.06631(8) 0.04221(3) 0.03734(18) Uani 1 1 d .
O1 O 0.78577(16) -0.1211(2) 0.03041(8) 0.0519(5) Uani 1 1 d .
O2 O 0.88916(15) 0.1599(2) -0.00337(7) 0.0466(4) Uani 1 1 d .
O3 O 0.78008(15) -0.0445(2) 0.16169(8) 0.0464(4) Uani 1 1 d .
O4 O 1.00894(16) 0.3522(2) 0.13169(7) 0.0471(5) Uani 1 1 d .
N1 N 0.92255(16) 0.0622(3) 0.10579(8) 0.0350(5) Uani 1 1 d .
C1 C 0.7329(2) 0.4041(4) 0.07016(13) 0.0487(7) Uani 1 1 d .
H1 H 0.8074 0.4532 0.0709 0.058 Uiso 1 1 calc R
C2 C 0.6418(3) 0.5214(4) 0.08060(13) 0.0541(7) Uani 1 1 d .
H2 H 0.6547 0.6494 0.0892 0.065 Uiso 1 1 calc R
C3 C 0.5317(2) 0.4472(4) 0.07816(11) 0.0495(7) Uani 1 1 d .
C4 C 0.5103(2) 0.2584(4) 0.06487(12) 0.0509(7) Uani 1 1 d .
H4 H 0.4352 0.2109 0.0621 0.061 Uiso 1 1 calc R
C5 C 0.6024(2) 0.1405(4) 0.05568(11) 0.0453(6) Uani 1 1 d .
H5 H 0.5896 0.0122 0.0475 0.054 Uiso 1 1 calc R
C6 C 0.7131(2) 0.2133(3) 0.05861(10) 0.0369(6) Uani 1 1 d .
C7 C 0.8954(2) -0.0235(3) 0.16148(10) 0.0356(5) Uani 1 1 d .
C8 C 0.9785(2) -0.0704(3) 0.20583(11) 0.0380(6) Uani 1 1 d .
H8 H 0.9592 -0.1207 0.2430 0.046 Uiso 1 1 calc R
C9 C 1.0990(2) -0.0429(3) 0.19612(10) 0.0353(5) Uani 1 1 d .
C10 C 1.1257(2) 0.0676(3) 0.14556(10) 0.0335(5) Uani 1 1 d .
C11 C 1.0302(2) 0.1693(3) 0.10723(10) 0.0339(5) Uani 1 1 d .
H11 H 1.0512 0.1833 0.0648 0.041 Uiso 1 1 calc R
C12 C 0.7401(3) -0.1455(4) 0.21269(14) 0.0610(8) Uani 1 1 d .
H12A H 0.6571 -0.1538 0.2071 0.092 Uiso 1 1 calc R
H12B H 0.7639 -0.0796 0.2506 0.092 Uiso 1 1 calc R
H12C H 0.7725 -0.2710 0.2145 0.092 Uiso 1 1 calc R
C13 C 1.0729(3) 0.5008(4) 0.10743(18) 0.0801(11) Uani 1 1 d .
H13A H 1.0680 0.4898 0.0631 0.120 Uiso 1 1 calc R
H13B H 1.1525 0.4924 0.1243 0.120 Uiso 1 1 calc R
H13C H 1.0416 0.6208 0.1184 0.120 Uiso 1 1 calc R
C14 C 1.2396(2) 0.0883(4) 0.13304(11) 0.0424(6) Uani 1 1 d .
H14 H 1.2562 0.1597 0.0990 0.051 Uiso 1 1 calc R
C15 C 1.3292(2) 0.0044(4) 0.17045(11) 0.0468(6) Uani 1 1 d .
H15 H 1.4056 0.0192 0.1620 0.056 Uiso 1 1 calc R
C16 C 1.3027(2) -0.1018(3) 0.22063(11) 0.0414(6) Uani 1 1 d .
C17 C 1.1903(2) -0.1268(3) 0.23410(11) 0.0403(6) Uani 1 1 d .
H17 H 1.1750 -0.1990 0.2682 0.048 Uiso 1 1 calc R

loop_
_atom_site_aniso_label
_atom_site_aniso_U_11
_atom_site_aniso_U_22
_atom_site_aniso_U_33
_atom_site_aniso_U_23
_atom_site_aniso_U_13
_atom_site_aniso_U_12
Cl1 0.0691(6) 0.0941(6) 0.0739(5) 0.0078(5) 0.0187(4) 0.0377(5)
Cl2 0.0494(5) 0.0778(5) 0.0648(5) 0.0135(4) -0.0121(4) 0.0084(4)
S1 0.0388(4) 0.0384(3) 0.0344(3) -0.0019(3) 0.0020(3) -0.0017(3)
O1 0.0569(12) 0.0422(10) 0.0561(11) -0.0127(9) 0.0028(9) -0.0067(9)
O2 0.0478(11) 0.0611(11) 0.0315(8) 0.0063(8) 0.0068(7) -0.0008(9)
O3 0.0348(10) 0.0551(11) 0.0506(10) 0.0175(9) 0.0104(8) -0.0004(8)
O4 0.0610(13) 0.0326(9) 0.0483(10) -0.0001(8) 0.0090(9) 0.0004(8)
N1 0.0317(11) 0.0408(11) 0.0329(10) 0.0074(9) 0.0049(8) -0.0004(9)
C1 0.0388(16) 0.0409(14) 0.0658(17) -0.0016(13) 0.0017(13) -0.0025(12)
C2 0.057(2) 0.0405(14) 0.0638(18) -0.0017(13) 0.0018(14) 0.0049(13)
C3 0.0461(17) 0.0635(18) 0.0395(14) 0.0095(13) 0.0068(12) 0.0146(14)
C4 0.0359(16) 0.0622(18) 0.0548(16) 0.0125(14) 0.0066(12) -0.0030(13)
C5 0.0416(16) 0.0444(14) 0.0492(14) 0.0052(12) 0.0009(12) -0.0051(12)
C6 0.0359(14) 0.0389(13) 0.0350(12) 0.0051(11) -0.0013(10) -0.0008(11)
C7 0.0375(15) 0.0332(12) 0.0372(12) 0.0027(10) 0.0098(11) 0.0005(10)
C8 0.0424(15) 0.0390(13) 0.0341(12) 0.0084(11) 0.0107(11) -0.0003(11)
C9 0.0411(15) 0.0321(12) 0.0323(12) -0.0042(10) 0.0025(10) 0.0001(10)
C10 0.0363(14) 0.0339(12) 0.0301(11) -0.0045(10) 0.0017(10) -0.0018(10)
C11 0.0373(14) 0.0343(12) 0.0311(11) -0.0001(10) 0.0078(10) -0.0027(10)
C12 0.0469(17) 0.0686(19) 0.0705(18) 0.0289(16) 0.0199(14) -0.0034(15)
C13 0.088(3) 0.0423(16) 0.112(3) 0.0005(18) 0.020(2) -0.0185(17)
C14 0.0401(15) 0.0498(15) 0.0379(13) 0.0047(12) 0.0066(11) -0.0040(12)
C15 0.0379(16) 0.0566(16) 0.0460(14) -0.0044(13) 0.0052(12) -0.0013(12)
C16 0.0417(16) 0.0398(13) 0.0409(13) -0.0036(12) -0.0045(11) 0.0027(11)
C17 0.0458(16) 0.0374(13) 0.0369(12) 0.0033(11) 0.0000(11) -0.0011(11)

loop_
_atom_type_symbol
_atom_type_description
_atom_type_scat_dispersion_real
_atom_type_scat_dispersion_imag
_atom_type_scat_source
C C 0.0033 0.0016 'International Tables Vol C Tables 4.2.6.8 and 6.1.1.4'
H H 0.0000 0.0000 'International Tables Vol C Tables 4.2.6.8 and 6.1.1.4'
Cl Cl 0.1484 0.1585 'International Tables Vol C Tables 4.2.6.8 and 6.1.1.4'
N N 0.0061 0.0033 'International Tables Vol C Tables 4.2.6.8 and 6.1.1.4'
O O 0.0106 0.0060 'International Tables Vol C Tables 4.2.6.8 and 6.1.1.4'
S S 0.1246 0.1234 'International Tables Vol C Tables 4.2.6.8 and 6.1.1.4'

loop_
_geom_angle_atom_site_label_1
_geom_angle_atom_site_label_2
_geom_angle_atom_site_label_3
_geom_angle
O1 S1 O2 119.41(10)
O1 S1 N1 108.66(11)
O2 S1 N1 105.00(10)
O1 S1 C6 108.52(11)
O2 S1 C6 107.79(11)
N1 S1 C6 106.79(10)
C7 O3 C12 117.26(19)
C13 O4 C11 114.4(2)
C7 N1 C11 117.94(18)
C7 N1 S1 122.11(16)
C11 N1 S1 119.52(14)
C2 C1 C6 119.8(3)
C2 C1 H1 120.1
C6 C1 H1 120.1
C3 C2 C1 119.4(3)
C3 C2 H2 120.3
C1 C2 H2 120.3
C2 C3 C4 121.4(3)
C2 C3 Cl1 119.4(2)
C4 C3 Cl1 119.2(2)
C3 C4 C5 118.9(3)
C3 C4 H4 120.5
C5 C4 H4 120.5
C6 C5 C4 120.0(2)
C6 C5 H5 120.0
C4 C5 H5 120.0
C5 C6 C1 120.4(2)
C5 C6 S1 119.94(19)
C1 C6 S1 119.49(19)
C8 C7 O3 128.0(2)
C8 C7 N1 120.9(2)
O3 C7 N1 111.01(19)
C7 C8 C9 120.0(2)
C7 C8 H8 120.0
C9 C8 H8 120.0
C17 C9 C10 118.5(2)
C17 C9 C8 122.7(2)
C10 C9 C8 118.8(2)
C14 C10 C9 120.2(2)
C14 C10 C11 120.5(2)
C9 C10 C11 119.2(2)
O4 C11 N1 107.18(18)
O4 C11 C10 111.89(18)
N1 C11 C10 110.35(18)
O4 C11 H11 109.1
N1 C11 H11 109.1
C10 C11 H11 109.1
O3 C12 H12A 109.5
O3 C12 H12B 109.5
H12A C12 H12B 109.5
O3 C12 H12C 109.5
H12A C12 H12C 109.5
H12B C12 H12C 109.5
O4 C13 H13A 109.5
O4 C13 H13B 109.5
H13A C13 H13B 109.5
O4 C13 H13C 109.5
H13A C13 H13C 109.5
H13B C13 H13C 109.5
C15 C14 C10 121.0(2)
C15 C14 H14 119.5
C10 C14 H14 119.5
C16 C15 C14 118.6(2)
C16 C15 H15 120.7
C14 C15 H15 120.7
C17 C16 C15 121.9(2)
C17 C16 Cl2 119.83(19)
C15 C16 Cl2 118.2(2)
C16 C17 C9 119.7(2)
C16 C17 H17 120.1
C9 C17 H17 120.1

loop_
_geom_bond_atom_site_label_1
_geom_bond_atom_site_label_2
_geom_bond_distance
Cl1 C3 1.737(3)
Cl2 C16 1.741(2)
S1 O1 1.4269(18)
S1 O2 1.4281(17)
S1 N1 1.6648(19)
S1 C6 1.763(2)
O3 C7 1.347(3)
O3 C12 1.432(3)
O4 C13 1.416(3)
O4 C11 1.425(3)
N1 C7 1.414(3)
N1 C11 1.457(3)
C1 C2 1.378(4)
C1 C6 1.382(3)
C1 H1 0.9300
C2 C3 1.377(4)
C2 H2 0.9300
C3 C4 1.379(4)
C4 C5 1.384(4)
C4 H4 0.9300
C5 C6 1.380(3)
C5 H5 0.9300
C7 C8 1.332(3)
C8 C9 1.448(3)
C8 H8 0.9300
C9 C17 1.404(3)
C9 C10 1.405(3)
C10 C14 1.384(3)
C10 C11 1.498(3)
C11 H11 0.9800
C12 H12A 0.9600
C12 H12B 0.9600
C12 H12C 0.9600
C13 H13A 0.9600
C13 H13B 0.9600
C13 H13C 0.9600
C14 C15 1.384(4)
C14 H14 0.9300
C15 C16 1.381(3)
C15 H15 0.9300
C16 C17 1.377(3)
C17 H17 0.9300
